data_1558958
loop_
_publ_author_name
'Zhang, Jie'
'Tang, Cen'
'Xie, Zuowei'

_publ_section_title
;
 Magnesium-Mediated sp3 C-H Activation in Cascade Cyclization of
 1-Arylethynyl-2-Alkyl-o-Carboranes: Efficient Synthesis of
 Carborane-Fused Cyclopentanes
;
_journal_name_full 'Chemical Science'
_journal_paper_doi 10.1039/D0SC04465B
_journal_year 2020
_chemical_formula_sum 'C11 H20 B10'
_chemical_formula_weight 260.37
_space_group_crystal_system monoclinic
_space_group_IT_number 14
_space_group_name_Hall '-P 2ybc'
_space_group_name_H-M_alt 'P 1 21/c 1'
_atom_sites_solution_hydrogens geom
_audit_creation_method SHELXL-2014/6
_audit_update_record
;
2020-04-20 deposited with the CCDC.	2020-09-02 downloaded from the CCDC.
;
_cell_angle_alpha 90
_cell_angle_beta 98.1207(17)
_cell_angle_gamma 90
_cell_formula_units_Z 4
_cell_length_a 7.7202(4)
_cell_length_b 21.9059(12)
_cell_length_c 9.0867(6)
_cell_measurement_reflns_used 348
_cell_measurement_temperature 296(2)
_cell_measurement_theta_max 15
_cell_measurement_theta_min 15
_cell_volume 1521.31(15)
_computing_cell_refinement 'BRUKER D8VENTURE DIFFRACTOMETER'
_computing_data_collection 'BRUKER D8VENTURE DIFFRACTOMETER'
_computing_data_reduction 'BRUKER D8VENTURE DIFFRACTOMETER'
_computing_molecular_graphics 'BRUKER SHELXTL'
_computing_publication_material 'BRUKER SHELXTL'
_computing_structure_refinement 'SHELXL-2014/6 (Sheldrick, 2014)'
_diffrn_ambient_temperature 296(2)
_diffrn_measured_fraction_theta_full 0.999
_diffrn_measured_fraction_theta_max 0.999
_diffrn_measurement_device_type 'BRUKER D8VENTURE DIFFRACTOMETER'
_diffrn_measurement_method 'PHI & OMEGA SCAN'
_diffrn_radiation_type MoK\a
_diffrn_radiation_wavelength 0.71073
_diffrn_reflns_av_R_equivalents 0.0325
_diffrn_reflns_av_unetI/netI 0.0144
_diffrn_reflns_Laue_measured_fraction_full 0.999
_diffrn_reflns_Laue_measured_fraction_max 0.999
_diffrn_reflns_limit_h_max 9
_diffrn_reflns_limit_h_min -9
_diffrn_reflns_limit_k_max 26
_diffrn_reflns_limit_k_min -26
_diffrn_reflns_limit_l_max 10
_diffrn_reflns_limit_l_min -10
_diffrn_reflns_number 31142
_diffrn_reflns_point_group_measured_fraction_full 0.999
_diffrn_reflns_point_group_measured_fraction_max 0.999
_diffrn_reflns_theta_full 25.242
_diffrn_reflns_theta_max 25.238
_diffrn_reflns_theta_min 2.448
_exptl_absorpt_coefficient_mu 0.054
_exptl_absorpt_correction_T_max 0.7456
_exptl_absorpt_correction_T_min 0.6806
_exptl_absorpt_correction_type multi-scan
_exptl_crystal_colour colourless
_exptl_crystal_density_diffrn 1.137
_exptl_crystal_description block
_exptl_crystal_F_000 544
_exptl_crystal_size_max 0.500
_exptl_crystal_size_mid 0.400
_exptl_crystal_size_min 0.300
_refine_diff_density_max 0.765
_refine_diff_density_min -0.231
_refine_diff_density_rms 0.050
_refine_ls_extinction_method none
_refine_ls_goodness_of_fit_ref 1.054
_refine_ls_hydrogen_treatment constr
_refine_ls_matrix_type full
_refine_ls_number_parameters 190
_refine_ls_number_reflns 2749
_refine_ls_number_restraints 0
_refine_ls_restrained_S_all 1.054
_refine_ls_R_factor_all 0.0747
_refine_ls_R_factor_gt 0.0701
_refine_ls_shift/su_max 0.000
_refine_ls_shift/su_mean 0.000
_refine_ls_structure_factor_coef Fsqd
_refine_ls_weighting_details 'w=1/[\s^2^(Fo^2^)+(0.1000P)^2^+0.9950P] where P=(Fo^2^+2Fc^2^)/3'
_refine_ls_weighting_scheme calc
_refine_ls_wR_factor_gt 0.1889
_refine_ls_wR_factor_ref 0.1936
_reflns_Friedel_coverage 0.000
_reflns_number_gt 2494
_reflns_number_total 2749
_reflns_threshold_expression 'I > 2\s(I)'
_cod_data_source_file d0sc04465b2.cif
_cod_data_source_block 2a
_cod_original_sg_symbol_H-M 'P 21/c'
_cod_database_code 1558958
_shelx_space_group_comment
;
The symmetry employed for this shelxl refinement is uniquely defined
by the following loop, which should always be used as a source of
symmetry information in preference to the above space-group names.
They are only intended as comments.
;
_shelx_estimated_absorpt_t_min 0.974
_shelx_estimated_absorpt_t_max 0.984
_shelxl_version_number 2014/6

loop_
_space_group_symop_operation_xyz
'x, y, z'
'-x, y+1/2, -z+1/2'
'-x, -y, -z'
'x, -y-1/2, z-1/2'

loop_
_atom_site_label
_atom_site_type_symbol
_atom_site_fract_x
_atom_site_fract_y
_atom_site_fract_z
_atom_site_U_iso_or_equiv
_atom_site_adp_type
_atom_site_occupancy
_atom_site_site_symmetry_order
_atom_site_calc_flag
_atom_site_refinement_flags_posn
_atom_site_refinement_flags_adp
_atom_site_refinement_flags_occupancy
_atom_site_disorder_assembly
_atom_site_disorder_group
C1 C 0.2190(2) 0.38733(9) 0.7097(2) 0.0338(5) Uani 1 1 d . . . . .
C2 C 0.0433(2) 0.37778(8) 0.5874(2) 0.0299(4) Uani 1 1 d . . . . .
C11 C 0.3717(3) 0.39332(12) 0.6232(2) 0.0457(6) Uani 1 1 d . . . . .
H11A H 0.4419 0.3564 0.6328 0.055 Uiso 1 1 calc R U . . .
H11B H 0.4452 0.4274 0.6603 0.055 Uiso 1 1 calc R U . . .
C12 C 0.2932(3) 0.40405(10) 0.4567(2) 0.0431(5) Uani 1 1 d . . . . .
H12A H 0.2856 0.4482 0.4392 0.052 Uiso 1 1 calc R U . . .
C13 C 0.1025(3) 0.37751(10) 0.4350(2) 0.0400(5) Uani 1 1 d . . . . .
H13A H 0.0255 0.4026 0.3662 0.048 Uiso 1 1 calc R U . . .
H13B H 0.1015 0.3363 0.3959 0.048 Uiso 1 1 calc R U . . .
C14 C 0.4103(3) 0.37696(10) 0.3529(2) 0.0391(5) Uani 1 1 d . . . . .
C15 C 0.4481(3) 0.31616(11) 0.3502(3) 0.0549(6) Uani 1 1 d . . . . .
H15A H 0.3935 0.2896 0.4090 0.066 Uiso 1 1 calc R U . . .
C16 C 0.5636(3) 0.29302(13) 0.2639(3) 0.0612(7) Uani 1 1 d . . . . .
H16A H 0.5856 0.2513 0.2632 0.073 Uiso 1 1 calc R U . . .
C17 C 0.6467(3) 0.33172(13) 0.1782(3) 0.0587(7) Uani 1 1 d . . . . .
H17A H 0.7271 0.3159 0.1211 0.070 Uiso 1 1 calc R U . . .
C18 C 0.6139(3) 0.39312(13) 0.1751(3) 0.0602(7) Uani 1 1 d . . . . .
H18A H 0.6704 0.4190 0.1161 0.072 Uiso 1 1 calc R U . . .
C19 C 0.4941(3) 0.41604(12) 0.2619(3) 0.0549(6) Uani 1 1 d . . . . .
H19A H 0.4691 0.4576 0.2599 0.066 Uiso 1 1 calc R U . . .
B3 B 0.1219(3) 0.31644(10) 0.6953(3) 0.0402(6) Uani 1 1 d . . . . .
H3 H 0.1799 0.2753 0.6531 0.048 Uiso 1 1 calc R U . . .
B4 B 0.2046(3) 0.34821(12) 0.8700(3) 0.0417(6) Uani 1 1 d . . . . .
H4 H 0.3159 0.3275 0.9417 0.050 Uiso 1 1 calc R U . . .
B5 B 0.1763(3) 0.42876(11) 0.8589(2) 0.0397(6) Uani 1 1 d . . . . .
H5 H 0.2699 0.4599 0.9234 0.048 Uiso 1 1 calc R U . . .
B6 B 0.0751(3) 0.44710(10) 0.6777(2) 0.0358(5) Uani 1 1 d . . . . .
H6 H 0.1029 0.4903 0.6239 0.043 Uiso 1 1 calc R U . . .
B7 B -0.1052(3) 0.33207(11) 0.6556(3) 0.0383(5) Uani 1 1 d . . . . .
H7 H -0.1958 0.3010 0.5879 0.046 Uiso 1 1 calc R U . . .
B8 B -0.0062(4) 0.31367(12) 0.8394(3) 0.0464(6) Uani 1 1 d . . . . .
H8 H -0.0338 0.2704 0.8928 0.056 Uiso 1 1 calc R U . . .
B9 B 0.0271(3) 0.38341(12) 0.9422(3) 0.0443(6) Uani 1 1 d . . . . .
H9 H 0.0213 0.3853 1.0624 0.053 Uiso 1 1 calc R U . . .
B10 B -0.0525(3) 0.44439(12) 0.8217(3) 0.0422(6) Uani 1 1 d . . . . .
H10 H -0.1100 0.4858 0.8635 0.051 Uiso 1 1 calc R U . . .
B11 B -0.1331(3) 0.41258(11) 0.6446(2) 0.0354(5) Uani 1 1 d . . . . .
H11 H -0.2415 0.4332 0.5695 0.042 Uiso 1 1 calc R U . . .
B12 B -0.1640(3) 0.37327(12) 0.8091(3) 0.0434(6) Uani 1 1 d . . . . .
H12 H -0.2946 0.3685 0.8431 0.052 Uiso 1 1 calc R U . . .

loop_
_atom_site_aniso_label
_atom_site_aniso_U_11
_atom_site_aniso_U_22
_atom_site_aniso_U_33
_atom_site_aniso_U_23
_atom_site_aniso_U_13
_atom_site_aniso_U_12
C1 0.0283(9) 0.0421(11) 0.0293(10) -0.0039(8) -0.0020(7) 0.0015(8)
C2 0.0256(9) 0.0364(10) 0.0266(9) -0.0014(7) -0.0002(7) 0.0014(7)
C11 0.0292(10) 0.0669(14) 0.0406(12) -0.0087(10) 0.0040(9) -0.0005(9)
C12 0.0421(12) 0.0425(12) 0.0463(12) -0.0023(9) 0.0114(9) -0.0001(9)
C13 0.0320(10) 0.0587(13) 0.0295(10) -0.0058(9) 0.0054(8) 0.0021(9)
C14 0.0313(10) 0.0514(12) 0.0355(10) -0.0038(9) 0.0081(8) -0.0009(8)
C15 0.0588(15) 0.0468(13) 0.0617(15) 0.0002(11) 0.0171(12) 0.0000(11)
C16 0.0584(15) 0.0583(15) 0.0690(17) -0.0062(13) 0.0162(13) 0.0094(12)
C17 0.0474(13) 0.0763(18) 0.0553(15) -0.0049(13) 0.0173(11) 0.0023(12)
C18 0.0594(16) 0.0752(18) 0.0513(14) -0.0032(13) 0.0265(12) -0.0089(13)
C19 0.0616(15) 0.0505(14) 0.0536(14) -0.0035(11) 0.0119(11) -0.0040(11)
B3 0.0442(13) 0.0322(11) 0.0411(12) -0.0015(9) -0.0042(10) 0.0051(9)
B4 0.0435(13) 0.0475(14) 0.0312(11) 0.0045(10) -0.0050(9) 0.0049(10)
B5 0.0421(12) 0.0458(13) 0.0301(11) -0.0075(9) 0.0021(9) -0.0028(10)
B6 0.0394(12) 0.0327(11) 0.0351(11) -0.0002(9) 0.0047(9) 0.0004(9)
B7 0.0361(12) 0.0420(12) 0.0361(12) 0.0017(9) 0.0025(9) -0.0084(9)
B8 0.0542(15) 0.0439(14) 0.0393(13) 0.0113(10) 0.0009(11) -0.0071(11)
B9 0.0476(14) 0.0590(15) 0.0259(11) 0.0022(10) 0.0040(10) -0.0026(11)
B10 0.0470(14) 0.0454(13) 0.0350(12) -0.0065(10) 0.0087(10) 0.0077(10)
B11 0.0304(11) 0.0447(12) 0.0314(11) 0.0020(9) 0.0055(8) 0.0071(9)
B12 0.0359(12) 0.0631(16) 0.0322(12) 0.0037(10) 0.0082(9) -0.0035(11)

loop_
_atom_type_symbol
_atom_type_description
_atom_type_scat_dispersion_real
_atom_type_scat_dispersion_imag
_atom_type_scat_source
C C 0.0033 0.0016 'International Tables Vol C Tables 4.2.6.8 and 6.1.1.4'
H H 0.0000 0.0000 'International Tables Vol C Tables 4.2.6.8 and 6.1.1.4'
B B 0.0013 0.0007 'International Tables Vol C Tables 4.2.6.8 and 6.1.1.4'

loop_
_geom_angle_atom_site_label_1
_geom_angle_atom_site_label_2
_geom_angle_atom_site_label_3
_geom_angle
_geom_angle_site_symmetry_1
_geom_angle_site_symmetry_3
_geom_angle_publ_flag
C11 C1 C2 106.82(15) . . ?
C11 C1 B5 128.37(17) . . ?
C2 C1 B5 111.91(15) . . ?
C11 C1 B4 129.54(17) . . ?
C2 C1 B4 111.50(15) . . ?
B5 C1 B4 62.91(14) . . ?
C11 C1 B6 112.29(17) . . ?
C2 C1 B6 61.90(12) . . ?
B5 C1 B6 62.26(13) . . ?
B4 C1 B6 114.17(15) . . ?
C11 C1 B3 113.67(17) . . ?
C2 C1 B3 61.57(12) . . ?
B5 C1 B3 114.25(16) . . ?
B4 C1 B3 62.10(13) . . ?
B6 C1 B3 114.29(15) . . ?
C13 C2 C1 106.97(15) . . ?
C13 C2 B7 129.35(16) . . ?
C1 C2 B7 111.29(14) . . ?
C13 C2 B11 129.49(16) . . ?
C1 C2 B11 110.86(14) . . ?
B7 C2 B11 62.89(13) . . ?
C13 C2 B3 112.88(16) . . ?
C1 C2 B3 61.52(12) . . ?
B7 C2 B3 62.32(13) . . ?
B11 C2 B3 114.08(15) . . ?
C13 C2 B6 113.31(16) . . ?
C1 C2 B6 61.16(12) . . ?
B7 C2 B6 113.71(15) . . ?
B11 C2 B6 61.84(12) . . ?
B3 C2 B6 113.64(15) . . ?
C1 C11 C12 106.95(16) . . ?
C14 C12 C11 111.02(18) . . ?
C14 C12 C13 114.07(18) . . ?
C11 C12 C13 107.12(17) . . ?
C2 C13 C12 106.33(16) . . ?
C15 C14 C19 117.7(2) . . ?
C15 C14 C12 122.7(2) . . ?
C19 C14 C12 119.4(2) . . ?
C14 C15 C16 122.1(2) . . ?
C15 C16 C17 119.5(3) . . ?
C18 C17 C16 121.3(2) . . ?
C17 C18 C19 118.6(2) . . ?
C18 C19 C14 120.7(2) . . ?
C1 B3 C2 56.90(11) . . ?
C1 B3 B8 105.08(16) . . ?
C2 B3 B8 105.18(16) . . ?
C1 B3 B4 58.56(12) . . ?
C2 B3 B4 104.91(15) . . ?
B8 B3 B4 60.80(14) . . ?
C1 B3 B7 104.40(15) . . ?
C2 B3 B7 58.32(12) . . ?
B8 B3 B7 60.76(14) . . ?
B4 B3 B7 109.13(17) . . ?
C1 B4 B3 59.35(12) . . ?
C1 B4 B9 104.10(16) . . ?
B3 B4 B9 107.63(17) . . ?
C1 B4 B5 58.39(12) . . ?
B3 B4 B5 108.28(16) . . ?
B9 B4 B5 59.72(14) . . ?
C1 B4 B8 104.37(15) . . ?
B3 B4 B8 59.10(14) . . ?
B9 B4 B8 60.43(15) . . ?
B5 B4 B8 108.09(17) . . ?
C1 B5 B6 59.24(12) . . ?
C1 B5 B9 104.61(16) . . ?
B6 B5 B9 107.31(17) . . ?
C1 B5 B4 58.70(12) . . ?
B6 B5 B4 108.25(15) . . ?
B9 B5 B4 60.07(14) . . ?
C1 B5 B10 104.44(15) . . ?
B6 B5 B10 58.95(13) . . ?
B9 B5 B10 60.12(14) . . ?
B4 B5 B10 108.14(17) . . ?
C1 B6 C2 56.94(11) . . ?
C1 B6 B10 105.50(15) . . ?
C2 B6 B10 105.57(16) . . ?
C1 B6 B11 104.74(15) . . ?
C2 B6 B11 58.46(12) . . ?
B10 B6 B11 61.05(13) . . ?
C1 B6 B5 58.51(12) . . ?
C2 B6 B5 104.90(15) . . ?
B10 B6 B5 61.04(13) . . ?
B11 B6 B5 109.50(16) . . ?
C2 B7 B3 59.36(12) . . ?
C2 B7 B12 104.31(16) . . ?
B3 B7 B12 107.13(17) . . ?
C2 B7 B11 58.59(12) . . ?
B3 B7 B11 108.16(15) . . ?
B12 B7 B11 59.78(13) . . ?
C2 B7 B8 104.62(16) . . ?
B3 B7 B8 59.00(14) . . ?
B12 B7 B8 60.11(14) . . ?
B11 B7 B8 108.03(17) . . ?
B3 B8 B12 107.79(16) . . ?
B3 B8 B4 60.10(14) . . ?
B12 B8 B4 107.63(18) . . ?
B3 B8 B7 60.24(13) . . ?
B12 B8 B7 59.71(14) . . ?
B4 B8 B7 108.17(16) . . ?
B3 B8 B9 107.83(17) . . ?
B12 B8 B9 59.98(15) . . ?
B4 B8 B9 59.67(14) . . ?
B7 B8 B9 107.88(17) . . ?
B5 B9 B4 60.21(14) . . ?
B5 B9 B10 60.33(14) . . ?
B4 B9 B10 108.42(16) . . ?
B5 B9 B12 107.80(16) . . ?
B4 B9 B12 107.63(17) . . ?
B10 B9 B12 59.74(14) . . ?
B5 B9 B8 108.07(17) . . ?
B4 B9 B8 59.90(15) . . ?
B10 B9 B8 107.93(17) . . ?
B12 B9 B8 59.75(15) . . ?
B6 B10 B12 107.52(16) . . ?
B6 B10 B9 107.69(16) . . ?
B12 B10 B9 60.25(14) . . ?
B6 B10 B11 59.93(12) . . ?
B12 B10 B11 59.64(13) . . ?
B9 B10 B11 107.93(17) . . ?
B6 B10 B5 60.01(13) . . ?
B12 B10 B5 107.58(17) . . ?
B9 B10 B5 59.54(14) . . ?
B11 B10 B5 107.81(15) . . ?
C2 B11 B6 59.69(12) . . ?
C2 B11 B12 104.40(16) . . ?
B6 B11 B12 107.06(16) . . ?
C2 B11 B7 58.52(12) . . ?
B6 B11 B7 108.39(15) . . ?
B12 B11 B7 59.98(13) . . ?
C2 B11 B10 104.95(15) . . ?
B6 B11 B10 59.02(13) . . ?
B12 B11 B10 59.97(14) . . ?
B7 B11 B10 108.23(16) . . ?
B11 B12 B7 60.24(13) . . ?
B11 B12 B10 60.38(13) . . ?
B7 B12 B10 108.77(16) . . ?
B11 B12 B8 108.45(16) . . ?
B7 B12 B8 60.18(14) . . ?
B10 B12 B8 108.56(17) . . ?
B11 B12 B9 108.32(17) . . ?
B7 B12 B9 108.48(17) . . ?
B10 B12 B9 60.01(14) . . ?
B8 B12 B9 60.27(14) . . ?

loop_
_geom_bond_atom_site_label_1
_geom_bond_atom_site_label_2
_geom_bond_distance
_geom_bond_site_symmetry_2
_geom_bond_publ_flag
C1 C11 1.512(3) . ?
C1 C2 1.641(2) . ?
C1 B5 1.702(3) . ?
C1 B4 1.707(3) . ?
C1 B6 1.715(3) . ?
C1 B3 1.721(3) . ?
C2 C13 1.519(3) . ?
C2 B7 1.703(3) . ?
C2 B11 1.705(3) . ?
C2 B3 1.722(3) . ?
C2 B6 1.727(3) . ?
C11 C12 1.566(3) . ?
C12 C14 1.517(3) . ?
C12 C13 1.569(3) . ?
C14 C15 1.364(3) . ?
C14 C19 1.409(3) . ?
C15 C16 1.365(3) . ?
C16 C17 1.370(4) . ?
C17 C18 1.368(4) . ?
C18 C19 1.391(3) . ?
B3 B8 1.750(4) . ?
B3 B4 1.768(3) . ?
B3 B7 1.773(3) . ?
B4 B9 1.776(4) . ?
B4 B5 1.779(3) . ?
B4 B8 1.781(4) . ?
B5 B6 1.766(3) . ?
B5 B9 1.770(3) . ?
B5 B10 1.784(3) . ?
B6 B10 1.747(3) . ?
B6 B11 1.764(3) . ?
B7 B12 1.773(3) . ?
B7 B11 1.778(3) . ?
B7 B8 1.782(3) . ?
B8 B12 1.781(4) . ?
B8 B9 1.790(4) . ?
B9 B10 1.781(4) . ?
B9 B12 1.785(3) . ?
B10 B12 1.776(4) . ?
B10 B11 1.783(3) . ?
B11 B12 1.770(3) . ?
